data_9012815
loop_
_publ_author_name
'Kato, T.'
'Mizota, T.'

_publ_section_title
;The crystal structure of strontio-orthojoaquinite Locality:
 amphibole-quartz-albite dike cutting serpentinite in Ohmi, Nigata Prefecture,
 Japan
;
_journal_name_full
;Journal of the Faculty of Liberal Arts. Yamaguchi University (Natural
 Science)
;
_journal_page_first 23
_journal_page_last 32
_journal_volume 24
_journal_year 1990
_chemical_compound_source 'amphibole-quartz-albite dike cutting serpentinite in Ohmi, Nigata Prefecture, Japan'
_chemical_formula_sum 'Ba4 Fe H4 Na O28 Si8 Ti2'
_chemical_name_mineral Strontio-orthojoaquinite
_space_group_IT_number 26
_symmetry_space_group_name_Hall 'P -2 2a'
_symmetry_space_group_name_H-M 'P 21 a m'
_cell_angle_alpha 90
_cell_angle_beta 90
_cell_angle_gamma 90
_cell_formula_units_Z 4
_cell_length_a 10.602
_cell_length_b 9.841
_cell_length_c 22.621
_cell_volume 2360.146
_database_code_amcsd 0014113
_exptl_crystal_density_diffrn 3.942
_cod_original_formula_sum 'Ba4 Ti2 Si8 O28 Fe Na H4'
_cod_database_code 9012815

loop_
_space_group_symop_operation_xyz
x,y,z
1/2+x,-y,z
x,y,-z
1/2+x,-y,-z

loop_
_atom_site_label
_atom_site_fract_x
_atom_site_fract_y
_atom_site_fract_z
_atom_site_U_iso_or_equiv
_atom_site_type_symbol
_atom_site_attached_hydrogens
Bal 0.00000 0.00000 0.00000 0.00595 Ba 0
Ba2 0.50000 0.50000 0.00000 0.00608 Ba 0
Ba3 0.38100 0.22700 0.27500 0.00735 Ba 0
Ba4 0.75300 0.22100 0.22200 0.00557 Ba 0
Ba5 0.63800 0.02100 0.50000 0.01305 Ba 0
Ba6 0.14600 0.52700 0.50000 0.00114 Ba 0
Til 0.37800 0.25000 0.43600 0.00127 Ti 0
Ti2 0.75300 0.25500 0.06300 0.00127 Ti 0
Si1 0.03800 0.24700 0.11900 0.00127 Si 0
Si2 0.47400 0.23100 0.12400 0.00127 Si 0
Si3 0.25400 0.04400 0.14000 0.02178 Si 0
Si4 0.26100 0.44500 0.14000 0.00127 Si 0
Si5 0.38200 0.94600 0.36100 0.00127 Si 0
Si6 0.38200 0.52200 0.35700 0.01659 Si 0
Si7 0.65400 0.25900 0.37500 0.00279 Si 0
Si8 0.09600 0.25900 0.38000 0.00469 Si 0
O1 0.12900 0.35300 0.11900 0.03470 O 0
O2 0.40200 0.11400 0.11100 0.00127 O 0
O3 0.14600 0.11800 0.10300 0.00127 O 0
O4 0.39700 0.37600 0.11200 0.00127 O 0
O5 0.74500 0.10100 0.12300 0.00760 O 0
O6 0.73900 0.36600 0.13200 0.00127 O 0
O7 0.52800 0.30200 0.18800 0.00127 O 0
O8 0.01300 0.27300 0.22500 0.00127 O 0
O9 0.56000 0.21900 0.06100 0.03166 O 0
O10 0.97400 0.24800 0.06500 0.01267 O 0
O11 0.24500 0.07900 0.21500 0.00127 O 0
O12 0.28700 0.43600 0.21100 0.00127 O 0
O13 0.50200 0.88000 0.39700 0.00127 O 0
O14 0.27600 0.88700 0.38600 0.00760 O 0
O15 0.23000 0.62500 0.38600 0.04901 O 0
O16 0.53800 0.58600 0.38900 0.01760 O 0
O17 0.60300 0.24400 0.31000 0.01811 O 0
O18 0.14900 0.26000 0.31400 0.00139 O 0
O19 0.20500 0.24000 0.43400 0.00127 O 0
O20 0.56200 0.26300 0.42900 0.00127 O 0
O21 0.38300 0.12000 0.35600 0.04952 O 0
O22 0.37700 0.41000 0.37400 0.00127 O 0
O23 0.88700 0.42100 0.28300 0.01659 O 0
O24 0.90500 0.07600 0.29200 0.02900 O 0
O-H1 0.78200 0.13100 0.00000 0.00127 O 1
O-H2 0.76500 0.37400 0.00000 0.00127 O 1
O-H3 0.38300 0.00300 0.50000 0.00127 O 1
O-H4 0.38400 0.46200 0.50000 0.00127 O 1
O-H5 0.29500 0.24600 0.00000 0.01267 O 1
O-H6 0.90600 0.22700 0.50000 0.01267 O 1
O-H7 0.56300 0.99600 0.22700 0.01267 O 1
Fe 0.06500 0.12800 0.24800 0.01431 Fe 0
Na 0.05700 0.45200 0.23400 0.03458 Na 0

loop_
_cod_changelog_entry_id
_cod_changelog_entry_author
_cod_changelog_entry_date
_cod_changelog_entry_text
1
;cod-tools version 3.8.0
Id: cif_guess_AMCSD_atom_types 9574 2023-05-10 09:00:05Z saulius
;
2023-05-10T18:54:16+03:00
;Derived atom types and hydrogen counts
from atom names that follow the AMCSD naming convention
(Wat == water, O-H == hydroxyl).
;

loop_
_cod_related_entry_id
_cod_related_entry_database
_cod_related_entry_code
1 AMCSD 0014113
